data_1557392
loop_
_publ_author_name
'Inoue, Z.'
'Inomata, Y.'
'Tanaka, H.'
'Kawabata, H.'

_publ_section_title
;
 X-ray crystallographic data on aluminum silicon carbide, alpha-Al4SiC4
 and Al4Si2C5
;
_journal_name_full 'Journal of Materials Science'
_journal_page_first 575
_journal_page_last 580
_journal_volume 15
_journal_year 1980
_chemical_formula_sum 'C5 Al4 Si2'
_chemical_name_common Al4Si2C5
_space_group_IT_number 166
_space_group_name_Hall '-R 3 2"'
_space_group_name_H-M_alt 'R -3 m :H'
_cell_angle_alpha 90
_cell_angle_beta 90
_cell_angle_gamma 120
_cell_formula_units_Z 2
_cell_length_a 3.2512(2)
_cell_length_b 3.2512(2)
_cell_length_c 40.1078(27)
_cell_volume 367.15(4)
_diffrn_ambient_pressure 100
_diffrn_ambient_temperature 298
_cod_data_source_file Al4Si2O5.cif
_cod_data_source_block Al4Si2O5
_cod_original_sg_symbol_H-M 'R -3 m'
_cod_original_formula_sum 'Al4 Si2 C5'
_cod_database_code 1557392

loop_
_space_group_symop_id
_space_group_symop_operation_xyz
1 x,y,z
2 -x,-y,-z
3 -y,x-y,z
4 y,-x+y,-z
5 -x+y,-x,z
6 x-y,x,-z
7 y,x,-z
8 -y,-x,z
9 x-y,-y,-z
10 -x+y,y,z
11 -x,-x+y,-z
12 x,x-y,z
13 x+2/3,y+1/3,z+1/3
14 -x+2/3,-y+1/3,-z+1/3
15 -y+2/3,x-y+1/3,z+1/3
16 y+2/3,-x+y+1/3,-z+1/3
17 -x+y+2/3,-x+1/3,z+1/3
18 x-y+2/3,x+1/3,-z+1/3
19 y+2/3,x+1/3,-z+1/3
20 -y+2/3,-x+1/3,z+1/3
21 x-y+2/3,-y+1/3,-z+1/3
22 -x+y+2/3,y+1/3,z+1/3
23 -x+2/3,-x+y+1/3,-z+1/3
24 x+2/3,x-y+1/3,z+1/3
25 x+1/3,y+2/3,z+2/3
26 -x+1/3,-y+2/3,-z+2/3
27 -y+1/3,x-y+2/3,z+2/3
28 y+1/3,-x+y+2/3,-z+2/3
29 -x+y+1/3,-x+2/3,z+2/3
30 x-y+1/3,x+2/3,-z+2/3
31 y+1/3,x+2/3,-z+2/3
32 -y+1/3,-x+2/3,z+2/3
33 x-y+1/3,-y+2/3,-z+2/3
34 -x+y+1/3,y+2/3,z+2/3
35 -x+1/3,-x+y+2/3,-z+2/3
36 x+1/3,x-y+2/3,z+2/3

loop_
_atom_site_label
_atom_site_occupancy
_atom_site_fract_x
_atom_site_fract_y
_atom_site_fract_z
_atom_site_adp_type
_atom_site_B_iso_or_equiv
_atom_site_type_symbol
Si1 1.0 0.000000 0.000000 0.085000 Biso 1.000000 Si
Si2 1.0 0.666667 0.333333 0.247100 Biso 1.000000 Si
Al1 1.0 0.666667 0.333333 0.024400 Biso 1.000000 Al
Al2 1.0 0.666667 0.333333 0.140300 Biso 1.000000 Al
Al3 1.0 0.000000 0.000000 0.191100 Biso 1.000000 Al
Al4 1.0 0.000000 0.000000 0.309200 Biso 1.000000 Al
C1 1.0 0.000000 0.000000 0.000000 Biso 1.000000 C
C2 1.0 0.666667 0.333333 0.074000 Biso 1.000000 C
C3 1.0 0.000000 0.000000 0.135100 Biso 1.000000 C
C4 1.0 0.666667 0.333333 0.197500 Biso 1.000000 C
C5 1.0 0.000000 0.000000 0.259700 Biso 1.000000 C
